data_8101804
loop_
_publ_author_name
'P. M. Haba'
'O. Diouf'
'M. Gaye'
'A. S. Sall'
'A. H. Barry'
'R. Weller'
'B. Chahrazed'

_publ_section_title
;
Crystal structure of dinitratobis(4-methyl-5-formylimidazolfuranoylhydrazone)
gadolinium(III) mononitrate, [Gd{(OC(C~4~H3O)NHNCH(CH~3~)C~3~H~2~N~2~)
}~2~(NO~3~)~2~][NO~3~]
;
_journal_issue 3
_journal_name_full 'Zeitschrift f\"ur Kristallographie - New Crystal Structures'
_journal_page_first 401
_journal_page_last 402
_journal_volume 220
_journal_year 2005
_chemical_formula_moiety 'C20 H20 N11 O13 Gd'
_chemical_formula_structural {Gd[(OC(C~4~H~3~O)NHNCH(CH~3~)C~3~H~2~N~2~))~2~](NO~3~)~2~}[NO~3~]
_chemical_formula_sum 'C20 H20 Gd N11 O13'
_chemical_formula_weight 779.72
_chemical_name_systematic
;
dinitratobis(4-methyl-5-formyl-imidazolfuranoylhydrazone)gadolinium(III) 
mononitrate
;
_space_group_IT_number 2
_symmetry_cell_setting triclinic
_symmetry_space_group_name_Hall '-P 1'
_symmetry_space_group_name_H-M 'P -1'
_atom_sites_solution_hydrogens geom
_atom_sites_solution_primary direct
_atom_sites_solution_secondary difmap
_audit_creation_method SHELXL-97
_cell_angle_alpha 109.0304(8)
_cell_angle_beta 94.6800(7)
_cell_angle_gamma 96.1267(10)
_cell_formula_units_Z 2
_cell_length_a 8.17320(10)
_cell_length_b 10.8640(2)
_cell_length_c 16.2532(3)
_cell_measurement_reflns_used 7757
_cell_measurement_temperature 173(2)
_cell_measurement_theta_max 30.034
_cell_measurement_theta_min 0.998
_cell_volume 1346.07(4)
_computing_structure_refinement 'SHELXL-97 (Sheldrick, 1997)'
_diffrn_ambient_temperature 173(2)
_diffrn_measured_fraction_theta_full 0.996
_diffrn_measured_fraction_theta_max 0.996
_diffrn_measurement_device_type 'Nonius KappaCCD'
_diffrn_measurement_method omega/phi
_diffrn_radiation_monochromator graphite
_diffrn_radiation_source 'fine-focus sealed tube'
_diffrn_radiation_type MoK\a
_diffrn_radiation_wavelength 0.71069
_diffrn_reflns_av_R_equivalents 0.0571
_diffrn_reflns_av_sigmaI/netI 0.0765
_diffrn_reflns_limit_h_max 11
_diffrn_reflns_limit_h_min -11
_diffrn_reflns_limit_k_max 14
_diffrn_reflns_limit_k_min -15
_diffrn_reflns_limit_l_max 22
_diffrn_reflns_limit_l_min -22
_diffrn_reflns_number 17609
_diffrn_reflns_theta_full 30.04
_diffrn_reflns_theta_max 30.04
_diffrn_reflns_theta_min 1.34
_exptl_absorpt_coefficient_mu 2.552
_exptl_absorpt_correction_T_max 0.7844
_exptl_absorpt_correction_T_min 0.7844
_exptl_crystal_colour yellow
_exptl_crystal_density_diffrn 1.909
_exptl_crystal_density_method 'not measured'
_exptl_crystal_description prismatic
_exptl_crystal_F_000 758
_exptl_crystal_size_max 0.10
_exptl_crystal_size_mid 0.10
_exptl_crystal_size_min 0.10
_refine_diff_density_max 2.337
_refine_diff_density_min -2.240
_refine_diff_density_rms 0.228
_refine_ls_extinction_method none
_refine_ls_goodness_of_fit_ref 1.077
_refine_ls_hydrogen_treatment restr
_refine_ls_matrix_type full
_refine_ls_number_parameters 408
_refine_ls_number_reflns 7840
_refine_ls_number_restraints 0
_refine_ls_restrained_S_all 1.077
_refine_ls_R_factor_all 0.0704
_refine_ls_R_factor_gt 0.0482
_refine_ls_shift/su_max 0.042
_refine_ls_shift/su_mean 0.001
_refine_ls_structure_factor_coef Fsqd
_refine_ls_weighting_details 'calc w=1/[\s^2^(Fo^2^)+(0.0659P)^2^+0.9152P] where P=(Fo^2^+2Fc^2^)/3'
_refine_ls_weighting_scheme calc
_refine_ls_wR_factor_gt 0.1162
_refine_ls_wR_factor_ref 0.1324
_reflns_number_gt 6224
_reflns_number_total 7840
_reflns_threshold_expression >2sigma(I)
_cod_data_source_file 1267-1564.cff
_cod_data_source_block barry12
_cod_original_sg_symbol_Hall -P1
_cod_original_sg_symbol_H-M P-1
_cod_database_code 8101804

loop_
_symmetry_equiv_pos_as_xyz
'x, y, z'
'-x, -y, -z'

loop_
_atom_site_label
_atom_site_type_symbol
_atom_site_fract_x
_atom_site_fract_y
_atom_site_fract_z
_atom_site_U_iso_or_equiv
_atom_site_adp_type
_atom_site_occupancy
_atom_site_symmetry_multiplicity
_atom_site_Wyckoff_symbol
_atom_site_calc_flag
_atom_site_refinement_flags
_atom_site_disorder_assembly
_atom_site_disorder_group
Gd1 Gd 0.79313(3) 0.45533(2) 0.264076(14) 0.02104(9) Uani 1 2 i d . . .
O1 O 0.8907(4) 0.6550(3) 0.3944(2) 0.0241(7) Uani 1 2 i d . . .
O2 O 0.7141(5) 0.6349(4) 0.2127(3) 0.0357(9) Uani 1 2 i d . . .
O3 O 0.5090(5) 0.7431(4) 0.2583(3) 0.0500(12) Uani 1 2 i d . . .
O4 O 0.5451(4) 0.5688(4) 0.2903(2) 0.0337(8) Uani 1 2 i d . . .
O5 O 1.0589(4) 0.3952(3) 0.3105(2) 0.0302(8) Uani 1 2 i d . . .
O6 O 1.1195(5) 0.1959(4) 0.2700(3) 0.0488(11) Uani 1 2 i d . . .
O7 O 0.8700(4) 0.2336(3) 0.2395(2) 0.0312(8) Uani 1 2 i d . . .
O8 O 0.6059(4) 0.3440(3) 0.1248(2) 0.0267(7) Uani 1 2 i d . . .
O9 O 1.2238(5) 0.9183(4) 0.4988(3) 0.0434(10) Uani 1 2 i d . . .
O10 O 0.2813(7) 0.0739(5) 0.0050(3) 0.0688(15) Uani 1 2 i d . . .
O11 O 0.2783(5) 0.9545(4) 0.3006(3) 0.0452(10) Uani 1 2 i d . . .
O12 O 0.0675(6) 0.8693(4) 0.2001(3) 0.0474(11) Uani 1 2 i d . . .
O13 O 0.2880(8) 0.9661(5) 0.1694(4) 0.0729(17) Uani 1 2 i d . . .
N1 N 0.9468(5) 0.4014(4) 0.1270(3) 0.0262(8) Uani 1 2 i d . . .
N2 N 0.7259(5) 0.4225(4) 0.4089(3) 0.0241(8) Uani 1 2 i d . . .
N3 N 0.5410(5) 0.2780(4) 0.2577(3) 0.0235(8) Uani 1 2 i d . . .
N4 N 0.4585(5) 0.2048(4) 0.1769(3) 0.0277(9) Uani 1 2 i d . . .
H1 H 0.3846 0.1354 0.1685 0.033 Uiso 1 2 i calc . . .
N5 N 1.0539(5) 0.6240(4) 0.2625(3) 0.0234(8) Uani 1 2 i d . . .
N6 N 1.1023(5) 0.7323(4) 0.3345(3) 0.0244(8) Uani 1 2 i d . . .
H2 H 1.1839 0.7938 0.3370 0.029 Uiso 1 2 i calc . . .
N7 N 1.0527(7) 0.3220(6) 0.0009(3) 0.0506(14) Uani 1 2 i d . . .
H3 H 1.0676 0.2712 -0.0517 0.061 Uiso 1 2 i calc . . .
N8 N 0.6840(6) 0.4284(5) 0.5449(3) 0.0383(11) Uani 1 2 i d . . .
H4 H 0.6928 0.4520 0.6025 0.046 Uiso 1 2 i calc . . .
N9 N 1.0198(5) 0.2725(4) 0.2738(3) 0.0279(9) Uani 1 2 i d . . .
N10 N 0.5863(5) 0.6508(4) 0.2532(3) 0.0324(10) Uani 1 2 i d . . .
N11 N 0.2094(7) 0.9300(4) 0.2224(3) 0.0396(11) Uani 1 2 i d . . .
C1 C 0.7754(6) 0.4854(5) 0.4967(3) 0.0253(10) Uani 1 2 i d . . .
H5 H 0.8610 0.5581 0.5206 0.030 Uiso 1 2 i calc . . .
C2 C 0.5760(5) 0.3271(4) 0.4858(3) 0.0148(8) Uani 1 2 i d . . .
C3 C 0.4519(6) 0.2409(5) 0.5083(4) 0.0330(11) Uani 1 2 i d . . .
H6 H 0.4996 0.2177 0.5576 0.040 Uiso 1 2 i calc R . .
H7 H 0.4167 0.1607 0.4576 0.040 Uiso 1 2 i calc R . .
H8 H 0.3560 0.2862 0.5248 0.040 Uiso 1 2 i calc R . .
C4 C 1.0141(6) 0.7375(5) 0.4019(3) 0.0222(9) Uani 1 2 i d . . .
C5 C 1.1374(6) 0.6031(5) 0.1968(3) 0.0266(10) Uani 1 2 i d . . .
H9 H 1.2300 0.6629 0.1954 0.032 Uiso 1 2 i calc . . .
C6 C 1.0742(6) 0.8416(5) 0.4856(3) 0.0263(10) Uani 1 2 i d . . .
C7 C 0.4110(6) 0.1718(5) 0.0249(3) 0.0288(10) Uani 1 2 i d . . .
C8 C 0.5082(6) 0.2439(5) 0.3236(3) 0.0255(10) Uani 1 2 i d . . .
H10 H 0.4288 0.1708 0.3192 0.031 Uiso 1 2 i calc . . .
C9 C 1.0802(6) 0.4828(5) 0.1255(3) 0.0255(10) Uani 1 2 i d . . .
C10 C 1.1480(5) 0.4375(4) 0.0498(3) 0.0181(8) Uani 1 2 i d . . .
C11 C 1.2985(7) 0.4962(6) 0.0265(4) 0.0380(13) Uani 1 2 i d . . .
H11 H 1.3013 0.4585 -0.0369 0.046 Uiso 1 2 i calc R . .
H12 H 1.3958 0.4781 0.0577 0.046 Uiso 1 2 i calc R . .
H13 H 1.2995 0.5915 0.0431 0.046 Uiso 1 2 i calc R . .
C12 C 0.2486(9) 0.0372(6) -0.0901(5) 0.061(2) Uani 1 2 i d . . .
H14 H 0.1649 -0.0294 -0.1276 0.073 Uiso 1 2 i calc . . .
C13 C 0.3566(11) 0.1137(9) -0.1143(5) 0.067(2) Uani 1 2 i d . . .
H15 H 0.3631 0.1096 -0.1732 0.080 Uiso 1 2 i calc . . .
C14 C 1.1148(9) 0.9658(7) 0.6240(4) 0.0473(16) Uani 1 2 i d . . .
H16 H 1.0989 1.0054 0.6837 0.057 Uiso 1 2 i calc . . .
C15 C 1.0049(6) 0.8660(6) 0.5604(4) 0.0346(12) Uani 1 2 i d . . .
H17 H 0.9023 0.8241 0.5685 0.042 Uiso 1 2 i calc . . .
C16 C 0.4988(5) 0.2469(5) 0.1119(3) 0.0239(9) Uani 1 2 i d . . .
C17 C 0.6041(5) 0.3277(5) 0.4058(3) 0.0230(9) Uani 1 2 i d . . .
C18 C 0.4577(6) 0.1995(5) -0.0434(3) 0.0272(10) Uani 1 2 i d . . .
H18 H 0.5440 0.2655 -0.0433 0.033 Uiso 1 2 i calc . . .
C19 C 0.9292(7) 0.2997(5) 0.0487(3) 0.0323(11) Uani 1 2 i d . . .
H19 H 0.8450 0.2256 0.0305 0.039 Uiso 1 2 i calc . . .
C20 C 1.2447(8) 0.9957(6) 0.5869(4) 0.0434(15) Uani 1 2 i d . . .
H20 H 1.3377 1.0600 0.6161 0.052 Uiso 1 2 i calc . . .

loop_
_atom_site_aniso_label
_atom_site_aniso_U_11
_atom_site_aniso_U_22
_atom_site_aniso_U_33
_atom_site_aniso_U_23
_atom_site_aniso_U_13
_atom_site_aniso_U_12
Gd1 0.01937(12) 0.02344(14) 0.01988(13) 0.00759(9) 0.00301(8) -0.00010(9)
O1 0.0241(16) 0.0222(17) 0.0235(16) 0.0053(13) 0.0059(13) -0.0026(13)
O2 0.038(2) 0.039(2) 0.037(2) 0.0217(18) 0.0103(17) 0.0077(17)
O3 0.035(2) 0.035(2) 0.079(3) 0.017(2) -0.002(2) 0.0123(18)
O4 0.0286(18) 0.038(2) 0.037(2) 0.0139(17) 0.0097(16) 0.0042(16)
O5 0.0289(17) 0.0272(19) 0.0306(19) 0.0070(15) -0.0028(15) 0.0004(14)
O6 0.037(2) 0.040(2) 0.077(3) 0.025(2) 0.011(2) 0.0209(19)
O7 0.0262(17) 0.0277(19) 0.034(2) 0.0060(15) 0.0002(15) -0.0015(14)
O8 0.0241(16) 0.0322(19) 0.0230(17) 0.0111(14) 0.0015(13) -0.0034(14)
O9 0.041(2) 0.039(2) 0.038(2) 0.0040(18) 0.0032(18) -0.0114(18)
O10 0.068(3) 0.058(3) 0.066(3) 0.013(3) -0.015(3) -0.010(3)
O11 0.037(2) 0.036(2) 0.056(3) 0.012(2) -0.004(2) -0.0034(18)
O12 0.058(3) 0.043(2) 0.036(2) 0.0130(19) 0.000(2) -0.011(2)
O13 0.112(5) 0.040(3) 0.076(4) 0.022(3) 0.066(3) 0.005(3)
N1 0.0257(19) 0.027(2) 0.023(2) 0.0042(16) 0.0038(16) 0.0036(16)
N2 0.0222(18) 0.027(2) 0.0217(19) 0.0085(16) 0.0006(15) -0.0028(16)
N3 0.0193(17) 0.030(2) 0.0210(19) 0.0094(16) 0.0018(15) -0.0014(16)
N4 0.027(2) 0.029(2) 0.022(2) 0.0072(17) -0.0008(16) -0.0081(17)
N5 0.0232(18) 0.024(2) 0.0217(19) 0.0062(16) 0.0038(15) 0.0001(16)
N6 0.0244(19) 0.023(2) 0.022(2) 0.0040(16) 0.0051(16) -0.0045(16)
N7 0.056(3) 0.060(4) 0.040(3) 0.015(3) 0.013(3) 0.026(3)
N8 0.044(3) 0.042(3) 0.033(2) 0.016(2) 0.010(2) 0.007(2)
N9 0.031(2) 0.028(2) 0.029(2) 0.0133(18) 0.0092(18) 0.0065(18)
N10 0.0210(19) 0.021(2) 0.049(3) 0.0076(19) -0.0112(19) -0.0002(16)
N11 0.054(3) 0.023(2) 0.044(3) 0.010(2) 0.025(2) 0.003(2)
C1 0.024(2) 0.025(2) 0.028(2) 0.011(2) 0.0002(19) -0.0029(18)
C2 0.0147(17) 0.017(2) 0.0115(18) 0.0049(15) 0.0032(14) -0.0023(15)
C3 0.031(3) 0.035(3) 0.032(3) 0.013(2) 0.009(2) -0.004(2)
C4 0.025(2) 0.021(2) 0.023(2) 0.0097(18) 0.0049(18) 0.0043(18)
C5 0.022(2) 0.032(3) 0.029(3) 0.013(2) 0.0075(19) 0.0035(19)
C6 0.022(2) 0.027(3) 0.028(2) 0.008(2) 0.0028(19) 0.0006(19)
C7 0.028(2) 0.029(3) 0.025(2) 0.006(2) -0.002(2) -0.002(2)
C8 0.023(2) 0.026(2) 0.025(2) 0.0088(19) 0.0031(19) -0.0056(18)
C9 0.023(2) 0.034(3) 0.021(2) 0.010(2) 0.0067(18) 0.0049(19)
C10 0.0192(19) 0.021(2) 0.016(2) 0.0063(17) 0.0077(16) 0.0069(17)
C11 0.036(3) 0.052(4) 0.034(3) 0.018(3) 0.019(2) 0.015(3)
C12 0.067(5) 0.030(3) 0.055(4) -0.015(3) -0.037(4) 0.007(3)
C13 0.090(6) 0.089(6) 0.032(4) 0.022(4) 0.016(4) 0.046(5)
C14 0.070(4) 0.049(4) 0.025(3) 0.011(3) 0.009(3) 0.021(3)
C15 0.030(3) 0.052(4) 0.029(3) 0.021(3) 0.009(2) 0.006(2)
C16 0.020(2) 0.027(2) 0.024(2) 0.0078(19) 0.0032(18) 0.0033(18)
C17 0.020(2) 0.026(2) 0.023(2) 0.0091(19) 0.0028(17) -0.0006(18)
C18 0.026(2) 0.041(3) 0.019(2) 0.017(2) 0.0044(18) 0.000(2)
C19 0.035(3) 0.032(3) 0.026(3) 0.004(2) 0.005(2) 0.003(2)
C20 0.055(4) 0.031(3) 0.033(3) 0.006(2) -0.013(3) -0.012(3)

loop_
_atom_type_symbol
_atom_type_description
_atom_type_scat_dispersion_real
_atom_type_scat_dispersion_imag
_atom_type_scat_source
C C 0.0033 0.0016 'International Tables Vol C Tables 4.2.6.8 and 6.1.1.4'
H H 0.0000 0.0000 'International Tables Vol C Tables 4.2.6.8 and 6.1.1.4'
N N 0.0061 0.0033 'International Tables Vol C Tables 4.2.6.8 and 6.1.1.4'
O O 0.0106 0.0060 'International Tables Vol C Tables 4.2.6.8 and 6.1.1.4'
Pr Pr -0.2180 2.8214 'International Tables Vol C Tables 4.2.6.8 and 6.1.1.4'

loop_
_geom_angle_atom_site_label_1
_geom_angle_atom_site_label_2
_geom_angle_atom_site_label_3
_geom_angle
_geom_angle_site_symmetry_1
_geom_angle_site_symmetry_3
_geom_angle_publ_flag
O5 Gd1 O7 51.59(11) . . ?
O5 Gd1 O4 153.76(13) . . ?
O7 Gd1 O4 138.90(12) . . ?
O5 Gd1 O2 134.34(12) . . ?
O7 Gd1 O2 152.75(13) . . ?
O4 Gd1 O2 51.68(12) . . ?
O5 Gd1 O8 127.84(12) . . ?
O7 Gd1 O8 83.70(11) . . ?
O4 Gd1 O8 77.40(12) . . ?
O2 Gd1 O8 74.57(12) . . ?
O5 Gd1 O1 80.98(11) . . ?
O7 Gd1 O1 126.43(11) . . ?
O4 Gd1 O1 75.98(11) . . ?
O2 Gd1 O1 77.48(12) . . ?
O8 Gd1 O1 149.58(11) . . ?
O5 Gd1 N1 75.05(12) . . ?
O7 Gd1 N1 73.75(13) . . ?
O4 Gd1 N1 128.12(12) . . ?
O2 Gd1 N1 82.55(13) . . ?
O8 Gd1 N1 66.68(12) . . ?
O1 Gd1 N1 121.19(12) . . ?
O5 Gd1 N2 80.36(12) . . ?
O7 Gd1 N2 79.90(12) . . ?
O4 Gd1 N2 79.35(12) . . ?
O2 Gd1 N2 125.46(13) . . ?
O8 Gd1 N2 121.16(11) . . ?
O1 Gd1 N2 67.54(11) . . ?
N1 Gd1 N2 151.57(13) . . ?
O5 Gd1 N3 111.62(12) . . ?
O7 Gd1 N3 66.53(12) . . ?
O4 Gd1 N3 72.41(12) . . ?
O2 Gd1 N3 113.87(12) . . ?
O8 Gd1 N3 59.98(11) . . ?
O1 Gd1 N3 123.63(11) . . ?
N1 Gd1 N3 115.09(13) . . ?
N2 Gd1 N3 61.62(12) . . ?
O5 Gd1 N5 67.11(12) . . ?
O7 Gd1 N5 110.91(12) . . ?
O4 Gd1 N5 110.19(12) . . ?
O2 Gd1 N5 67.25(12) . . ?
O8 Gd1 N5 118.03(11) . . ?
O1 Gd1 N5 59.59(11) . . ?
N1 Gd1 N5 61.64(12) . . ?
N2 Gd1 N5 120.65(12) . . ?
N3 Gd1 N5 176.60(11) . . ?
O5 Gd1 N9 25.76(11) . . ?
O7 Gd1 N9 25.92(11) . . ?
O4 Gd1 N9 157.97(12) . . ?
O2 Gd1 N9 150.35(12) . . ?
O8 Gd1 N9 105.48(12) . . ?
O1 Gd1 N9 104.73(12) . . ?
N1 Gd1 N9 70.96(12) . . ?
N2 Gd1 N9 80.69(12) . . ?
N3 Gd1 N9 89.91(12) . . ?
N5 Gd1 N9 88.05(12) . . ?
O5 Gd1 N10 150.92(12) . . ?
O7 Gd1 N10 157.47(11) . . ?
O4 Gd1 N10 25.72(13) . . ?
O2 Gd1 N10 26.09(13) . . ?
O8 Gd1 N10 76.24(12) . . ?
O1 Gd1 N10 73.39(11) . . ?
N1 Gd1 N10 106.71(14) . . ?
N2 Gd1 N10 101.71(14) . . ?
N3 Gd1 N10 94.18(12) . . ?
N5 Gd1 N10 87.84(12) . . ?
N9 Gd1 N10 175.88(11) . . ?
C4 O1 Gd1 125.7(3) . . ?
N10 O2 Gd1 95.1(3) . . ?
N10 O4 Gd1 95.7(3) . . ?
N9 O5 Gd1 96.3(3) . . ?
N9 O7 Gd1 95.9(3) . . ?
C16 O8 Gd1 124.5(3) . . ?
C6 O9 C20 105.2(4) . . ?
C7 O10 C12 102.0(5) . . ?
C9 N1 C19 105.6(4) . . ?
C9 N1 Gd1 119.4(3) . . ?
C19 N1 Gd1 135.0(3) . . ?
C17 N2 C1 104.4(4) . . ?
C17 N2 Gd1 118.8(3) . . ?
C1 N2 Gd1 136.6(3) . . ?
C8 N3 N4 118.4(4) . . ?
C8 N3 Gd1 123.3(3) . . ?
N4 N3 Gd1 117.5(3) . . ?
C16 N4 N3 114.7(4) . . ?
C16 N4 H1 122.7 . . ?
N3 N4 H1 122.7 . . ?
C5 N5 N6 119.4(4) . . ?
C5 N5 Gd1 121.8(3) . . ?
N6 N5 Gd1 118.7(3) . . ?
C4 N6 N5 113.9(4) . . ?
C4 N6 H2 123.1 . . ?
N5 N6 H2 123.1 . . ?
C10 N7 C19 107.3(5) . . ?
C10 N7 H3 126.3 . . ?
C19 N7 H3 126.3 . . ?
C1 N8 C2 106.3(4) . . ?
C1 N8 H4 126.9 . . ?
C2 N8 H4 126.9 . . ?
O6 N9 O5 122.4(4) . . ?
O6 N9 O7 121.7(4) . . ?
O5 N9 O7 115.8(4) . . ?
O6 N9 Gd1 173.6(4) . . ?
O5 N9 Gd1 58.0(2) . . ?
O7 N9 Gd1 58.2(2) . . ?
O3 N10 O4 120.9(5) . . ?
O3 N10 O2 122.2(5) . . ?
O4 N10 O2 116.9(4) . . ?
O3 N10 Gd1 172.2(4) . . ?
O4 N10 Gd1 58.5(2) . . ?
O2 N10 Gd1 58.8(2) . . ?
O12 N11 O13 121.1(6) . . ?
O12 N11 O11 119.4(5) . . ?
O13 N11 O11 119.4(5) . . ?
N8 C1 N2 110.3(4) . . ?
N8 C1 H5 124.9 . . ?
N2 C1 H5 124.9 . . ?
C17 C2 N8 106.7(4) . . ?
C17 C2 C3 128.0(4) . . ?
N8 C2 C3 125.2(4) . . ?
C2 C3 H6 109.5 . . ?
C2 C3 H7 109.5 . . ?
H6 C3 H7 109.5 . . ?
C2 C3 H8 109.5 . . ?
H6 C3 H8 109.5 . . ?
H7 C3 H8 109.5 . . ?
O1 C4 N6 121.9(4) . . ?
O1 C4 C6 121.3(4) . . ?
N6 C4 C6 116.8(4) . . ?
N5 C5 C9 115.0(4) . . ?
N5 C5 H9 122.5 . . ?
C9 C5 H9 122.5 . . ?
C15 C6 O9 111.0(5) . . ?
C15 C6 C4 126.8(5) . . ?
O9 C6 C4 121.8(4) . . ?
C18 C7 O10 114.1(5) . . ?
C18 C7 C16 118.9(5) . . ?
O10 C7 C16 127.0(5) . . ?
N3 C8 C17 113.6(4) . . ?
N3 C8 H10 123.2 . . ?
C17 C8 H10 123.2 . . ?
N1 C9 C10 111.5(4) . . ?
N1 C9 C5 122.0(4) . . ?
C10 C9 C5 126.5(5) . . ?
C9 C10 N7 106.5(4) . . ?
C9 C10 C11 127.2(5) . . ?
N7 C10 C11 126.2(4) . . ?
C10 C11 H11 109.5 . . ?
C10 C11 H12 109.5 . . ?
H11 C11 H12 109.5 . . ?
C10 C11 H13 109.5 . . ?
H11 C11 H13 109.5 . . ?
H12 C11 H13 109.5 . . ?
C13 C12 O10 107.3(5) . . ?
C13 C12 H14 126.3 . . ?
O10 C12 H14 126.3 . . ?
C12 C13 C18 110.9(6) . . ?
C12 C13 H15 124.6 . . ?
C18 C13 H15 124.6 . . ?
C20 C14 C15 108.5(5) . . ?
C20 C14 H16 125.8 . . ?
C15 C14 H16 125.8 . . ?
C6 C15 C14 105.9(5) . . ?
C6 C15 H17 127.1 . . ?
C14 C15 H17 127.1 . . ?
O8 C16 N4 121.8(4) . . ?
O8 C16 C7 122.2(4) . . ?
N4 C16 C7 116.0(4) . . ?
N2 C17 C2 112.4(4) . . ?
N2 C17 C8 121.9(4) . . ?
C2 C17 C8 125.6(4) . . ?
C7 C18 C13 105.7(5) . . ?
C7 C18 H18 127.2 . . ?
C13 C18 H18 127.2 . . ?
N1 C19 N7 109.0(5) . . ?
N1 C19 H19 125.5 . . ?
N7 C19 H19 125.5 . . ?
C14 C20 O9 109.5(5) . . ?
C14 C20 H20 125.3 . . ?
O9 C20 H20 125.3 . . ?

loop_
_geom_bond_atom_site_label_1
_geom_bond_atom_site_label_2
_geom_bond_distance
_geom_bond_site_symmetry_2
_geom_bond_publ_flag
Gd1 O5 2.464(3) . y
Gd1 O7 2.469(4) . y
Gd1 O4 2.479(4) . y
Gd1 O2 2.483(4) . y
Gd1 O8 2.487(3) . y
Gd1 O1 2.488(3) . y
Gd1 N1 2.578(4) . y
Gd1 N2 2.586(4) . y
Gd1 N3 2.638(4) . y
Gd1 N5 2.665(4) . y
Gd1 N9 2.889(4) . y
Gd1 N10 2.891(4) . y
O1 C4 1.245(5) . y
O2 N10 1.277(6) . y
O3 N10 1.225(6) . y
O4 N10 1.261(6) . y
O5 N9 1.263(5) . y
O6 N9 1.216(6) . y
O7 N9 1.270(5) . y
O8 C16 1.245(5) . y
O9 C6 1.364(6) . y
O9 C20 1.390(7) . y
O10 C7 1.356(7) . y
O10 C12 1.458(9) . y
O11 N11 1.278(7) . y
O12 N11 1.235(6) . y
O13 N11 1.252(6) . y
N1 C9 1.335(6) . y
N1 C19 1.371(6) . y
N2 C17 1.339(6) . y
N2 C1 1.370(6) . y
N3 C8 1.281(6) . y
N3 N4 1.368(5) . y
N4 C16 1.331(6) . y
N4 H1 0.8800 . y
N5 C5 1.286(6) . y
N5 N6 1.356(5) . y
N6 C4 1.349(6) . y
N6 H2 0.8800 . y
N7 C10 1.361(7) . y
N7 C19 1.372(7) . y
N7 H3 0.8800 . y
N8 C1 1.368(6) . y
N8 C2 1.370(6) . y
N8 H4 0.8800 . y
C1 H5 0.9500 . y
C2 C17 1.341(6) . y
C2 C3 1.456(6) . y
C3 H6 0.9800 . y
C3 H7 0.9800 . y
C3 H8 0.9800 . y
C4 C6 1.463(7) . y
C5 C9 1.436(7) . y
C5 H9 0.9500 . y
C6 C15 1.343(7) . y
C7 C18 1.315(7) . y
C7 C16 1.463(6) . y
C8 C17 1.452(6) . y
C8 H10 0.9500 . y
C9 C10 1.356(6) . y
C10 C11 1.459(7) . y
C11 H11 0.9800 . y
C11 H12 0.9800 . y
C11 H13 0.9800 . y
C12 C13 1.318(11) . y
C12 H14 0.9500 . y
C13 C18 1.364(10) . y
C13 H15 0.9500 . y
C14 C20 1.324(9) . y
C14 C15 1.401(9) . y
C14 H16 0.9500 . y
C15 H17 0.9500 . y
C18 H18 0.9500 . y
C19 H19 0.9500 . y
C20 H20 0.9500 . y
